data_7025907
loop_
_publ_author_name
'Parois, Pascal'
'Moggach, Stephen A.'
'Lennie, Alistair R.'
'Warren, John E.'
'Brechin, Euan K.'
'Murrie, Mark'
'Parsons, Simon'

_publ_section_title
;
 The effect of pressure on the crystal structure of [Gd(PhCOO)3(DMF)]n to
 3.7 GPa and the transition to a second phase at 5.0 GPa.
;
_journal_issue 30
_journal_name_full 'Dalton transactions (Cambridge, England : 2003)'
_journal_page_first 7004
_journal_page_last 7011
_journal_paper_doi 10.1039/c0dt00046a
_journal_volume 39
_journal_year 2010
_chemical_formula_moiety
;
(C24 H22 Gd1 N1 O7)n
;
_chemical_formula_sum 'C24 H22 Gd N O7'
_chemical_formula_weight 593.69
_chemical_name_systematic
;
catena-((\m~2~-Benzoato-O,O')-bis(\m~2~-benzoato-O,O',O')-(dimethylformamide-O
)-gadolinium)
;
_space_group_IT_number 86
_symmetry_cell_setting tetragonal
_symmetry_space_group_name_Hall 'P 4n -1n'
_symmetry_space_group_name_H-M 'P 42/n :1'
_atom_sites_solution_hydrogens geom
_atom_sites_solution_primary direct
_audit_creation_date 08-06-30
_audit_creation_method CRYSTALS_ver_12.85
_cell_angle_alpha 90
_cell_angle_beta 90
_cell_angle_gamma 90
_cell_formula_units_Z 8
_cell_length_a 21.5853(2)
_cell_length_b 21.5853(2)
_cell_length_c 9.04340(10)
_cell_measurement_reflns_used 7446
_cell_measurement_temperature 293
_cell_measurement_theta_max 20
_cell_measurement_theta_min 3
_cell_volume 4213.55(7)
_computing_cell_refinement 'SAINT (Siemens ,1995)'
_computing_data_collection 'SMART (Siemens, 1993)'
_computing_data_reduction 'SAINT (Siemens ,1995)'
_computing_molecular_graphics 'DIAMOND Crystal Impact (2004)'
_computing_publication_material 'CRYSTALS (Betteridge et al., 2003)'
_computing_structure_refinement 'CRYSTALS (Betteridge et al., 2003)'
_computing_structure_solution 'USER DEFINED STRUCTURE SOLUTION'
_diffrn_ambient_temperature 293
_diffrn_measured_fraction_theta_full 0.710
_diffrn_measured_fraction_theta_max 0.581
_diffrn_measurement_device 'Bruker SMART'
_diffrn_measurement_device_type Area
_diffrn_measurement_method \w
_diffrn_radiation_monochromator Silicon
_diffrn_radiation_type synchrotron
_diffrn_radiation_wavelength 0.48650
_diffrn_reflns_av_R_equivalents 0.072
_diffrn_reflns_limit_h_max 29
_diffrn_reflns_limit_h_min -28
_diffrn_reflns_limit_k_max 15
_diffrn_reflns_limit_k_min -15
_diffrn_reflns_limit_l_max 12
_diffrn_reflns_limit_l_min -12
_diffrn_reflns_number 22343
_diffrn_reflns_theta_full 15.287
_diffrn_reflns_theta_max 20.382
_diffrn_reflns_theta_min 1.291
_diffrn_source synchrotron
_diffrn_standards_number 0
_exptl_absorpt_coefficient_mu 1.019
_exptl_absorpt_correction_T_max 0.73
_exptl_absorpt_correction_T_min 0.04
_exptl_absorpt_correction_type multi-scan
_exptl_absorpt_process_details 'SADABS (Siemens, 1996)'
_exptl_crystal_colour colourless
_exptl_crystal_density_diffrn 1.872
_exptl_crystal_density_method 'not measured'
_exptl_crystal_description block
_exptl_crystal_F_000 2344
_exptl_crystal_size_max 0.20
_exptl_crystal_size_mid 0.20
_exptl_crystal_size_min 0.10
_refine_diff_density_max 2.44
_refine_diff_density_min -3.17
_refine_ls_extinction_method None
_refine_ls_goodness_of_fit_ref 1.0248
_refine_ls_hydrogen_treatment noref
_refine_ls_matrix_type full
_refine_ls_number_parameters 298
_refine_ls_number_reflns 2954
_refine_ls_number_restraints 86
_refine_ls_R_factor_all 0.0760
_refine_ls_R_factor_gt 0.0575
_refine_ls_shift/su_max 0.002296
_refine_ls_structure_factor_coef F
_refine_ls_weighting_details
;
Method, part 1, Chebychev polynomial, (Watkin, 1994, Prince, 1982)
[weight] = 1.0/[A~0~*T~0~(x)+A~1~*T~1~(x) ... +A~n-1~]*T~n-1~(x)]
where A~i~ are the Chebychev coefficients listed below and x= Fcalc/Fmax
Method = Robust Weighting (Prince, 1982)
W = [weight] * [1-(deltaF/6*sigmaF)^2^]^2^
A~i~ are:
1.76 1.23 1.08
;
_refine_ls_weighting_scheme calc
_refine_ls_wR_factor_all 0.0744
_refine_ls_wR_factor_gt 0.0614
_refine_ls_wR_factor_ref 0.0614
_reflns_limit_h_max 15
_reflns_limit_h_min -14
_reflns_limit_k_max 29
_reflns_limit_k_min 0
_reflns_limit_l_max 12
_reflns_limit_l_min 0
_reflns_number_gt 2954
_reflns_number_total 3763
_reflns_threshold_expression I>2.0\s(I)
_oxford_diffrn_Wilson_B_factor 0.00
_oxford_diffrn_Wilson_scale 0.00
_oxford_refine_ls_r_factor_ref 0.0575
_oxford_refine_ls_scale 0.3197(9)
_oxford_reflns_number_all 3749
_oxford_reflns_threshold_expression_ref I>2.0\s(I)
_oxford_structure_analysis_title 'gdpol4 in P4(2)/n'
_cod_data_source_file c0dt00046a.txt
_cod_data_source_block gdpol4_Phase1_1_18GPa
_cod_depositor_comments
;
The following automatic conversions were performed:
'__computing_molecular_graphics' tag replaced with
'_computing_molecular_graphics'.

Automatic conversion script
Id: cif_correct_tags 1440 2010-10-19 06:21:57Z saulius 

The following automatic conversions were performed:

'_symmetry_cell_setting' value 'Tetragonal' changed to 'tetragonal'
according to /home/saulius/struct/CIF-dictionaries/cif_core.dic
dictionary named 'cif_core.dic' version 2.4.2 from 2011-04-26.

Automatic conversion script
Id: cif_fix_values 1891 2012-01-12 08:04:46Z andrius 
;
_cod_original_sg_symbol_H-M 'P 42/n:1'
_cod_original_formula_sum 'C24 H22 Gd1 N1 O7'
_cod_database_code 7025907

loop_
_symmetry_equiv_pos_as_xyz
x,y,z
-x,-y,z
-y+1/2,x+1/2,z+1/2
y+1/2,-x+1/2,z+1/2
-x+1/2,-y+1/2,-z+1/2
x+1/2,y+1/2,-z+1/2
y,-x,-z
-y,x,-z

loop_
_atom_site_label
_atom_site_type_symbol
_atom_site_fract_x
_atom_site_fract_y
_atom_site_fract_z
_atom_site_U_iso_or_equiv
_atom_site_occupancy
_atom_site_adp_type
_atom_site_refinement_flags_posn
Gd1 Gd 0.738612(15) 0.749186(12) -0.03743(2) 0.0143 1.0000 Uani .
O1 O 0.79179(18) 0.69977(18) -0.2266(3) 0.0218 1.0000 Uani D
O2 O 0.85248(19) 0.6808(2) -0.4143(3) 0.0281 1.0000 Uani D
O3 O 0.66939(19) 0.6801(2) -0.1590(3) 0.0248 1.0000 Uani D
O4 O 0.6924(2) 0.66948(19) -0.3990(3) 0.0279 1.0000 Uani D
O5 O 0.7158(2) 0.66962(18) 0.1282(3) 0.0270 1.0000 Uani D
O6 O 0.7674(2) 0.68793(18) 0.3352(3) 0.0251 1.0000 Uani D
O7 O 0.83670(19) 0.7223(2) 0.0689(3) 0.0273 1.0000 Uani D
N1 N 0.9084(2) 0.7260(2) 0.2507(4) 0.0285 1.0000 Uani D
C1 C 0.8360(2) 0.6697(2) -0.2855(4) 0.0171 1.0000 Uani D
C2 C 0.8640(2) 0.6190(2) -0.1974(4) 0.0200 1.0000 Uani D
C3 C 0.9257(3) 0.6044(3) -0.2221(5) 0.0352 1.0000 Uani D
C4 C 0.9555(3) 0.5615(3) -0.1320(6) 0.0477 1.0000 Uani D
C5 C 0.9233(3) 0.5337(3) -0.0197(5) 0.0358 1.0000 Uani D
C6 C 0.8616(3) 0.5469(3) 0.0029(5) 0.0304 1.0000 Uani D
C7 C 0.8319(2) 0.5904(2) -0.0847(4) 0.0251 1.0000 Uani D
C8 C 0.6687(2) 0.6500(2) -0.2784(4) 0.0181 1.0000 Uani D
C9 C 0.6393(2) 0.5875(2) -0.2811(4) 0.0223 1.0000 Uani D
C10 C 0.6115(2) 0.5649(2) -0.1533(5) 0.0271 1.0000 Uani D
C11 C 0.5826(3) 0.5073(3) -0.1552(5) 0.0379 1.0000 Uani D
C12 C 0.5816(3) 0.4726(3) -0.2828(6) 0.0400 1.0000 Uani D
C13 C 0.6094(3) 0.4948(3) -0.4100(5) 0.0389 1.0000 Uani D
C14 C 0.6377(3) 0.5522(2) -0.4090(5) 0.0298 1.0000 Uani D
C15 C 0.7430(2) 0.6517(2) 0.2452(4) 0.0220 1.0000 Uani D
C16 C 0.7424(2) 0.5844(2) 0.2779(4) 0.0205 1.0000 Uani D
C17 C 0.7781(2) 0.5614(2) 0.3935(5) 0.0262 1.0000 Uani D
C18 C 0.7774(3) 0.4981(3) 0.4241(5) 0.0380 1.0000 Uani D
C19 C 0.7413(3) 0.4592(2) 0.3410(5) 0.0389 1.0000 Uani D
C20 C 0.7063(3) 0.4815(2) 0.2251(5) 0.0324 1.0000 Uani D
C21 C 0.7072(3) 0.5439(2) 0.1933(5) 0.0269 1.0000 Uani D
C22 C 0.8691(2) 0.7517(3) 0.1579(5) 0.0279 1.0000 Uani D
C23 C 0.9437(4) 0.7634(3) 0.3537(7) 0.0450 1.0000 Uani D
C24 C 0.9152(3) 0.6594(3) 0.2594(5) 0.0368 1.0000 Uani D
H231 H 0.9261 0.8043 0.3572 0.0521 1.0000 Uiso .
H232 H 0.9860 0.7658 0.3211 0.0521 1.0000 Uiso .
H233 H 0.9421 0.7449 0.4504 0.0521 1.0000 Uiso .
H241 H 0.8902 0.6401 0.1849 0.0388 1.0000 Uiso .
H242 H 0.9580 0.6485 0.2431 0.0388 1.0000 Uiso .
H243 H 0.9027 0.6449 0.3552 0.0388 1.0000 Uiso .
H31 H 0.9472 0.6233 -0.2990 0.0422 1.0000 Uiso .
H41 H 0.9970 0.5519 -0.1479 0.0571 1.0000 Uiso .
H51 H 0.9433 0.5055 0.0419 0.0429 1.0000 Uiso .
H61 H 0.8398 0.5266 0.0772 0.0364 1.0000 Uiso .
H71 H 0.7906 0.6002 -0.0677 0.0301 1.0000 Uiso .
H101 H 0.6123 0.5883 -0.0669 0.0325 1.0000 Uiso .
H111 H 0.5639 0.4923 -0.0699 0.0456 1.0000 Uiso .
H121 H 0.5621 0.4342 -0.2835 0.0480 1.0000 Uiso .
H131 H 0.6090 0.4712 -0.4959 0.0467 1.0000 Uiso .
H141 H 0.6558 0.5673 -0.4951 0.0358 1.0000 Uiso .
H171 H 0.8022 0.5881 0.4501 0.0314 1.0000 Uiso .
H181 H 0.8015 0.4824 0.5007 0.0456 1.0000 Uiso .
H191 H 0.7403 0.4171 0.3632 0.0466 1.0000 Uiso .
H201 H 0.6822 0.4547 0.1687 0.0388 1.0000 Uiso .
H211 H 0.6841 0.5590 0.1145 0.0323 1.0000 Uiso .
H221 H 0.8654 0.7947 0.1591 0.0335 1.0000 Uiso .

loop_
_atom_site_aniso_label
_atom_site_aniso_U_11
_atom_site_aniso_U_22
_atom_site_aniso_U_33
_atom_site_aniso_U_23
_atom_site_aniso_U_13
_atom_site_aniso_U_12
Gd1 0.01780(19) 0.01517(19) 0.00995(15) 0.00128(6) -0.00001(6) 0.00080(12)
O1 0.027(2) 0.021(2) 0.0172(12) -0.0018(12) 0.0002(12) 0.012(2)
O2 0.031(2) 0.037(3) 0.0161(13) 0.0034(14) 0.0026(13) 0.015(3)
O3 0.023(2) 0.033(2) 0.0191(13) -0.0012(13) -0.0016(12) -0.004(2)
O4 0.036(2) 0.030(2) 0.0179(13) 0.0030(13) 0.0012(14) -0.006(3)
O5 0.040(3) 0.024(2) 0.0176(13) 0.0077(13) -0.0054(14) 0.000(3)
O6 0.036(2) 0.023(2) 0.0166(12) -0.0016(12) 0.0031(13) -0.005(2)
O7 0.022(2) 0.037(3) 0.0236(14) -0.0001(15) -0.0033(13) 0.008(3)
N1 0.028(3) 0.037(3) 0.0205(18) 0.0000(17) -0.0061(16) -0.001(3)
C1 0.016(3) 0.017(3) 0.0182(17) 0.0006(15) 0.0000(15) 0.000(3)
C2 0.020(3) 0.021(3) 0.0195(17) 0.0025(16) 0.0024(16) 0.004(3)
C3 0.027(3) 0.038(4) 0.041(3) 0.021(3) 0.012(2) 0.018(4)
C4 0.025(4) 0.055(5) 0.063(4) 0.018(4) 0.006(3) 0.017(5)
C5 0.045(4) 0.030(4) 0.032(2) 0.008(2) 0.001(2) 0.017(5)
C6 0.038(4) 0.026(3) 0.027(2) 0.009(2) 0.006(2) 0.006(4)
C7 0.027(3) 0.026(3) 0.0225(18) 0.0009(19) 0.0023(18) 0.013(3)
C8 0.019(3) 0.017(3) 0.0184(15) 0.0019(16) -0.0013(16) 0.000(3)
C9 0.022(3) 0.022(3) 0.0227(18) 0.0004(17) 0.0041(17) -0.002(3)
C10 0.027(3) 0.026(3) 0.028(2) 0.0067(19) 0.0041(19) -0.001(4)
C11 0.044(4) 0.025(3) 0.044(3) 0.009(2) 0.015(3) 0.011(4)
C12 0.038(4) 0.019(3) 0.064(4) 0.001(3) 0.009(3) 0.004(4)
C13 0.047(5) 0.033(4) 0.037(3) -0.005(2) 0.004(3) -0.006(5)
C14 0.037(4) 0.025(3) 0.028(2) -0.0010(19) 0.005(2) 0.000(4)
C15 0.031(3) 0.020(3) 0.0145(18) 0.0010(15) 0.0078(17) -0.001(3)
C16 0.027(3) 0.020(3) 0.0151(15) 0.0023(15) -0.0014(17) -0.005(3)
C17 0.030(3) 0.025(3) 0.0233(19) 0.0026(18) -0.0024(19) 0.003(4)
C18 0.051(5) 0.030(4) 0.033(2) 0.012(2) -0.009(3) 0.000(5)
C19 0.061(5) 0.017(3) 0.039(3) 0.002(2) 0.009(3) -0.001(4)
C20 0.037(4) 0.023(3) 0.037(2) -0.004(2) 0.001(2) -0.005(4)
C21 0.028(3) 0.026(3) 0.026(2) 0.0004(19) 0.000(2) -0.008(4)
C22 0.016(3) 0.045(4) 0.023(2) 0.005(2) 0.0027(17) -0.012(3)
C23 0.037(4) 0.051(5) 0.047(3) -0.002(3) -0.017(3) -0.020(5)
C24 0.039(4) 0.044(4) 0.028(2) 0.000(2) -0.008(2) 0.007(4)

loop_
_atom_type_symbol
_atom_type_scat_dispersion_real
_atom_type_scat_dispersion_imag
_atom_type_scat_Cromer_Mann_a1
_atom_type_scat_Cromer_Mann_b1
_atom_type_scat_Cromer_Mann_a2
_atom_type_scat_Cromer_Mann_b2
_atom_type_scat_Cromer_Mann_a3
_atom_type_scat_Cromer_Mann_b3
_atom_type_scat_Cromer_Mann_a4
_atom_type_scat_Cromer_Mann_b4
_atom_type_scat_Cromer_Mann_c
_atom_type_scat_source
C 0.0010 0.0010 2.3100 20.8439 1.0200 10.2075 1.5886 0.5687 0.8650 51.6512 0.2156 'International Tables Vol C 4.2.6.8 and 6.1.1.4'
H 0.0000 0.0000 0.4930 10.5109 0.3229 26.1257 0.1402 3.1424 0.0408 57.7998 0.0030 'International Tables Vol C 4.2.6.8 and 6.1.1.4'
N 0.0020 0.0010 12.2126 0.0057 3.1322 9.8933 2.0125 28.9975 1.1663 0.5826 -11.5290 'International Tables Vol C 4.2.6.8 and 6.1.1.4'
O 0.0040 0.0030 3.0485 13.2771 2.2868 5.7011 1.5463 0.3239 0.8670 32.9089 0.2508 'International Tables Vol C 4.2.6.8 and 6.1.1.4'
Gd -0.5090 2.0340 25.0709 2.2534 19.0798 0.1820 13.8518 12.9331 3.5454 101.3980 2.4196 'International Tables Vol C 4.2.6.8 and 6.1.1.4'

loop_
_geom_angle_atom_site_label_1
_geom_angle_site_symmetry_1
_geom_angle_atom_site_label_2
_geom_angle_atom_site_label_3
_geom_angle_site_symmetry_3
_geom_angle
_geom_angle_publ_flag
O2 5_664 Gd1 O1 5_664 51.68(10) yes
O2 5_664 Gd1 O4 5_664 90.23(14) yes
O1 5_664 Gd1 O4 5_664 68.31(13) yes
O2 5_664 Gd1 O6 5_665 74.77(13) yes
O1 5_664 Gd1 O6 5_665 114.12(12) yes
O4 5_664 Gd1 O6 5_665 77.85(13) yes
O2 5_664 Gd1 O1 . 122.31(11) yes
O1 5_664 Gd1 O1 . 72.66(14) yes
O4 5_664 Gd1 O1 . 81.44(14) yes
O6 5_665 Gd1 O1 . 153.25(15) yes
O2 5_664 Gd1 O3 . 78.77(15) yes
O1 5_664 Gd1 O3 . 73.49(13) yes
O4 5_664 Gd1 O3 . 138.22(10) yes
O6 5_665 Gd1 O3 . 135.00(14) yes
O1 . Gd1 O3 . 71.47(14) yes
O2 5_664 Gd1 O5 . 112.85(14) yes
O1 5_664 Gd1 O5 . 145.18(14) yes
O4 5_664 Gd1 O5 . 146.44(13) yes
O6 5_665 Gd1 O5 . 84.91(12) yes
O1 . Gd1 O5 . 103.86(13) yes
O2 5_664 Gd1 O7 . 154.79(14) yes
O1 5_664 Gd1 O7 . 133.15(13) yes
O4 5_664 Gd1 O7 . 73.86(15) yes
O6 5_665 Gd1 O7 . 82.70(14) yes
O1 . Gd1 O7 . 75.37(12) yes
O3 . Gd1 O5 . 72.70(12) yes
O3 . Gd1 O7 . 126.04(15) yes
O5 . Gd1 O7 . 75.55(15) yes
Gd1 5_664 O1 Gd1 . 107.34(14) yes
Gd1 5_664 O1 C1 . 93.7(2) yes
Gd1 . O1 C1 . 156.2(3) yes
Gd1 5_664 O2 C1 . 93.1(3) yes
Gd1 . O3 C8 . 136.5(3) yes
Gd1 5_664 O4 C8 . 134.6(3) yes
Gd1 . O5 C15 . 131.4(3) yes
Gd1 5_665 O6 C15 . 150.8(4) yes
Gd1 . O7 C22 . 129.3(4) yes
C22 . N1 C23 . 120.9(4) yes
C22 . N1 C24 . 121.3(4) yes
C23 . N1 C24 . 117.7(4) yes
O1 . C1 O2 . 120.7(4) yes
O1 . C1 C2 . 117.3(3) yes
O2 . C1 C2 . 121.9(4) yes
C1 . C2 C3 . 118.2(4) yes
C1 . C2 C7 . 121.5(4) yes
C3 . C2 C7 . 120.0(4) yes
C2 . C3 C4 . 120.1(4) yes
C2 . C3 H31 . 120.0 no
C4 . C3 H31 . 120.0 no
C3 . C4 C5 . 119.5(5) yes
C3 . C4 H41 . 120.3 no
C5 . C4 H41 . 120.3 no
C4 . C5 C6 . 120.6(5) yes
C4 . C5 H51 . 119.7 no
C6 . C5 H51 . 119.7 no
C5 . C6 C7 . 120.2(4) yes
C5 . C6 H61 . 119.9 no
C7 . C6 H61 . 119.9 no
C6 . C7 C2 . 119.6(4) yes
C6 . C7 H71 . 120.2 no
C2 . C7 H71 . 120.2 no
O4 . C8 O3 . 123.9(4) yes
O4 . C8 C9 . 117.0(3) yes
O3 . C8 C9 . 119.0(3) yes
C8 . C9 C10 . 119.2(3) yes
C8 . C9 C14 . 121.5(3) yes
C10 . C9 C14 . 119.3(4) yes
C9 . C10 C11 . 119.8(4) yes
C9 . C10 H101 . 120.1 no
C11 . C10 H101 . 120.1 no
C10 . C11 C12 . 120.3(4) yes
C10 . C11 H111 . 119.8 no
C12 . C11 H111 . 119.9 no
C11 . C12 C13 . 120.1(4) yes
C11 . C12 H121 . 119.9 no
C13 . C12 H121 . 120.0 no
C12 . C13 C14 . 119.9(4) yes
C12 . C13 H131 . 120.1 no
C14 . C13 H131 . 120.1 no
C9 . C14 C13 . 120.6(4) yes
C9 . C14 H141 . 119.7 no
C13 . C14 H141 . 119.7 no
O5 . C15 O6 . 123.2(4) yes
O5 . C15 C16 . 117.5(4) yes
O6 . C15 C16 . 119.2(3) yes
C15 . C16 C17 . 119.7(4) yes
C15 . C16 C21 . 120.7(4) yes
C17 . C16 C21 . 119.5(4) yes
C16 . C17 C18 . 119.6(4) yes
C16 . C17 H171 . 120.2 no
C18 . C17 H171 . 120.2 no
C17 . C18 C19 . 119.9(4) yes
C17 . C18 H181 . 120.1 no
C19 . C18 H181 . 120.0 no
C18 . C19 C20 . 120.8(4) yes
C18 . C19 H191 . 119.6 no
C20 . C19 H191 . 119.5 no
C19 . C20 C21 . 119.5(4) yes
C19 . C20 H201 . 120.2 no
C21 . C20 H201 . 120.2 no
C16 . C21 C20 . 120.6(4) yes
C16 . C21 H211 . 119.7 no
C20 . C21 H211 . 119.7 no
N1 . C22 O7 . 124.1(5) yes
N1 . C22 H221 . 117.9 no
O7 . C22 H221 . 118.0 no
N1 . C23 H231 . 108.9 no
N1 . C23 H232 . 109.5 no
H231 . C23 H232 . 109.6 no
N1 . C23 H233 . 109.6 no
H231 . C23 H233 . 109.6 no
H232 . C23 H233 . 109.7 no
N1 . C24 H241 . 109.6 no
N1 . C24 H242 . 109.4 no
H241 . C24 H242 . 109.0 no
N1 . C24 H243 . 110.1 no
H241 . C24 H243 . 109.6 no
H242 . C24 H243 . 109.2 no

loop_
_geom_bond_atom_site_label_1
_geom_bond_atom_site_label_2
_geom_bond_site_symmetry_2
_geom_bond_distance
_geom_bond_publ_flag
Gd1 O2 5_664 2.518(4) yes
Gd1 O1 5_664 2.489(3) yes
Gd1 O4 5_664 2.372(4) yes
Gd1 O6 5_665 2.281(3) yes
Gd1 O1 . 2.320(3) yes
Gd1 O3 . 2.379(4) yes
Gd1 O5 . 2.331(3) yes
Gd1 O7 . 2.397(4) yes
O1 C1 . 1.270(5) yes
O2 C1 . 1.241(4) yes
O3 C8 . 1.261(5) yes
O4 C8 . 1.276(4) yes
O5 C15 . 1.271(5) yes
O6 C15 . 1.246(5) yes
O7 C22 . 1.242(5) yes
N1 C22 . 1.315(5) yes
N1 C23 . 1.449(6) yes
N1 C24 . 1.448(7) yes
C1 C2 . 1.484(5) yes
C2 C3 . 1.387(6) yes
C2 C7 . 1.378(5) yes
C3 C4 . 1.391(6) yes
C3 H31 . 0.930 no
C4 C5 . 1.370(6) yes
C4 H41 . 0.930 no
C5 C6 . 1.378(7) yes
C5 H51 . 0.930 no
C6 C7 . 1.385(6) yes
C6 H61 . 0.930 no
C7 H71 . 0.930 no
C8 C9 . 1.491(5) yes
C9 C10 . 1.390(5) yes
C9 C14 . 1.386(5) yes
C10 C11 . 1.391(6) yes
C10 H101 . 0.930 no
C11 C12 . 1.376(6) yes
C11 H111 . 0.930 no
C12 C13 . 1.383(6) yes
C12 H121 . 0.930 no
C13 C14 . 1.381(6) yes
C13 H131 . 0.930 no
C14 H141 . 0.930 no
C15 C16 . 1.482(5) yes
C16 C17 . 1.389(5) yes
C16 C21 . 1.389(6) yes
C17 C18 . 1.394(6) yes
C17 H171 . 0.930 no
C18 C19 . 1.371(6) yes
C18 H181 . 0.930 no
C19 C20 . 1.380(6) yes
C19 H191 . 0.930 no
C20 C21 . 1.375(6) yes
C20 H201 . 0.930 no
C21 H211 . 0.930 no
C22 H221 . 0.930 no
C23 H231 . 0.961 no
C23 H232 . 0.960 no
C23 H233 . 0.962 no
C24 H241 . 0.958 no
C24 H242 . 0.965 no
C24 H243 . 0.960 no
